data_1559752
loop_
_publ_author_name
'Vaddypally, Shivaiah'
'Kiselev, Vitaly G.'
'Byrne, Alex N.'
'Goldsmith, C. Franklin'
'Zdilla, Michael J.'

_publ_section_title
;
 Transition-metal-mediated reduction and reversible double-cyclization of
 cyanuric triazide to an asymmetric bitetrazolate involving cleavage of
 the six-membered aromatic ring.
;
_journal_issue 6
_journal_name_full 'Chemical science'
_journal_page_first 2268
_journal_page_last 2275
_journal_paper_doi 10.1039/d0sc04949b
_journal_volume 12
_journal_year 2020
_chemical_formula_moiety 'C36 H30 N26 Zn2'
_chemical_formula_sum 'C36 H30 N26 Zn2'
_chemical_formula_weight 957.60
_chemical_properties_physical Explosive
_space_group_crystal_system monoclinic
_space_group_IT_number 14
_space_group_name_Hall '-P 2yn'
_space_group_name_H-M_alt 'P 1 21/n 1'
_atom_sites_solution_hydrogens geom
_atom_sites_solution_primary direct
_atom_sites_solution_secondary difmap
_audit_creation_date 2020-08-06
_audit_creation_method
;
Olex2 1.2
(compiled 2018.05.29 svn.r3508 for OlexSys, GUI svn.r5506)
;
_audit_update_record
;
2020-08-21 deposited with the CCDC.	2020-12-01 downloaded from the CCDC.
;
_cell_angle_alpha 90
_cell_angle_beta 97.636(13)
_cell_angle_gamma 90
_cell_formula_units_Z 2
_cell_length_a 9.580(5)
_cell_length_b 13.076(8)
_cell_length_c 15.904(9)
_cell_measurement_reflns_used 634
_cell_measurement_temperature 100(2)
_cell_measurement_theta_max 20.10
_cell_measurement_theta_min 2.58
_cell_volume 1974.6(19)
_computing_cell_refinement 'SAINT v8.34A (Bruker, 2013)'
_computing_data_collection 'COSMO (Bruker, 2013)'
_computing_data_reduction 'SAINT v8.34A (Bruker, 2013)'
_computing_molecular_graphics 'Olex2 (Dolomanov et al., 2009)'
_computing_publication_material 'Olex2 (Dolomanov et al., 2009)'
_computing_structure_refinement 'XL (Sheldrick, 2008)'
_computing_structure_solution 'ShelXS (Sheldrick, 2008)'
_diffrn_ambient_temperature 100.03
_diffrn_detector_area_resol_mean 8.333
_diffrn_measured_fraction_theta_full 1.000
_diffrn_measured_fraction_theta_max 1.000
_diffrn_measurement_device_type 'Bruker APEX-II CCD'
_diffrn_measurement_method '\f and \w scans'
_diffrn_radiation_type MoK\a
_diffrn_radiation_wavelength 0.71073
_diffrn_reflns_av_R_equivalents 0.0873
_diffrn_reflns_av_unetI/netI 0.1280
_diffrn_reflns_Laue_measured_fraction_full 1.000
_diffrn_reflns_Laue_measured_fraction_max 1.000
_diffrn_reflns_limit_h_max 9
_diffrn_reflns_limit_h_min -11
_diffrn_reflns_limit_k_max 15
_diffrn_reflns_limit_k_min -13
_diffrn_reflns_limit_l_max 18
_diffrn_reflns_limit_l_min -15
_diffrn_reflns_number 8344
_diffrn_reflns_point_group_measured_fraction_full 1.000
_diffrn_reflns_point_group_measured_fraction_max 1.000
_diffrn_reflns_theta_full 24.707
_diffrn_reflns_theta_max 24.707
_diffrn_reflns_theta_min 2.024
_diffrn_source 'sealed tube'
_diffrn_standards_number 0
_exptl_absorpt_coefficient_mu 1.283
_exptl_absorpt_correction_T_max 0.7456
_exptl_absorpt_correction_T_min 0.6306
_exptl_absorpt_correction_type multi-scan
_exptl_absorpt_process_details
'SADABS-2014/5 (Bruker,2014/5) was used for absorption correction. wR2(int) was 0.0580 before and 0.0519 after correction. The Ratio of minimum to maximum transmission is 0.8458. The \l/2 correction factor is 0.00150.'
_exptl_crystal_colour colourless
_exptl_crystal_density_diffrn 1.611
_exptl_crystal_description prism
_exptl_crystal_F_000 976
_exptl_crystal_size_max 0.15
_exptl_crystal_size_mid 0.08
_exptl_crystal_size_min 0.03
_refine_diff_density_max 0.404
_refine_diff_density_min -0.547
_refine_diff_density_rms 0.102
_refine_ls_extinction_method none
_refine_ls_goodness_of_fit_ref 0.988
_refine_ls_hydrogen_treatment constr
_refine_ls_matrix_type full
_refine_ls_number_parameters 289
_refine_ls_number_reflns 3376
_refine_ls_number_restraints 0
_refine_ls_restrained_S_all 0.988
_refine_ls_R_factor_all 0.1196
_refine_ls_R_factor_gt 0.0548
_refine_ls_shift/su_max 0.000
_refine_ls_shift/su_mean 0.000
_refine_ls_structure_factor_coef Fsqd
_refine_ls_weighting_details 'w=1/[\s^2^(Fo^2^)+(0.0418P)^2^] where P=(Fo^2^+2Fc^2^)/3'
_refine_ls_weighting_scheme calc
_refine_ls_wR_factor_gt 0.0958
_refine_ls_wR_factor_ref 0.1148
_reflns_Friedel_coverage 0.000
_reflns_number_gt 2026
_reflns_number_total 3376
_reflns_threshold_expression 'I > 2\s(I)'
_cod_data_source_file d0sc04949b2.cif
_cod_data_source_block 2c
_cod_depositor_comments
;Adding full bibliography for 1559749--1559754.cif.

 Adding full bibliography for 1559749--1559754.cif.
;
_cod_original_cell_volume 1974.5(19)
_cod_database_code 1559752
_shelx_shelxl_version_number 2018/3
_shelx_space_group_comment
;
The symmetry employed for this shelxl refinement is uniquely defined
by the following loop, which should always be used as a source of
symmetry information in preference to the above space-group names.
They are only intended as comments.
;
_shelx_estimated_absorpt_t_max 0.963
_shelx_estimated_absorpt_t_min 0.831
_olex2_refinement_description
;
1. Fixed Uiso
 At 1.2 times of:
  All C(H) groups
2.a Aromatic/amide H refined with riding coordinates:
 C12(H12), C13(H13), C14(H14), C15(H15), C16(H16), C22(H22), C23(H23),
 C24(H24), C25(H25), C26(H26), C32(H32), C33(H33), C34(H34), C35(H35), C36(H36)
;
_olex2_submission_special_instructions 'No special instructions were received'

loop_
_space_group_symop_operation_xyz
'x, y, z'
'-x+1/2, y+1/2, -z+1/2'
'-x, -y, -z'
'x-1/2, -y-1/2, z-1/2'

loop_
_atom_site_label
_atom_site_type_symbol
_atom_site_fract_x
_atom_site_fract_y
_atom_site_fract_z
_atom_site_U_iso_or_equiv
_atom_site_adp_type
_atom_site_occupancy
_atom_site_site_symmetry_order
_atom_site_calc_flag
_atom_site_refinement_flags_posn
_atom_site_refinement_flags_adp
_atom_site_refinement_flags_occupancy
_atom_site_disorder_assembly
_atom_site_disorder_group
Zn1 Zn 0.60322(6) 0.31792(5) 0.94831(4) 0.01851(19) Uani 1 1 d . . . . .
N1 N 0.5859(4) 0.6028(4) 1.0441(3) 0.0228(12) Uani 1 1 d . . . . .
N2 N 0.7247(4) 0.4734(3) 0.9800(3) 0.0196(11) Uani 1 1 d . . . . .
N3 N 0.8357(5) 0.5882(4) 0.8874(3) 0.0293(13) Uani 1 1 d . . . . .
N4 N 0.9377(5) 0.5685(4) 0.8370(3) 0.0342(13) Uani 1 1 d . . . . .
N5 N 0.9816(5) 0.4744(4) 0.8440(3) 0.0316(13) Uani 1 1 d . . . . .
N6 N 0.9055(4) 0.4291(4) 0.9009(3) 0.0217(12) Uani 1 1 d . . . . .
N7 N 1.0405(5) 0.2764(4) 0.9326(3) 0.0271(12) Uani 1 1 d . . . . .
N8 N 1.0038(5) 0.1814(4) 0.9574(3) 0.0285(12) Uani 1 1 d . . . . .
N9 N 0.8715(4) 0.1780(4) 0.9638(3) 0.0253(11) Uani 1 1 d . . . . .
N10 N 0.8123(4) 0.2699(4) 0.9418(3) 0.0211(11) Uani 1 1 d . . . . .
N11 N 0.4999(4) 0.1738(4) 0.9220(2) 0.0176(10) Uani 1 1 d . . . . .
N21 N 0.6274(4) 0.2981(3) 1.0852(3) 0.0191(11) Uani 1 1 d . . . . .
N31 N 0.5917(4) 0.3673(4) 0.8142(3) 0.0186(11) Uani 1 1 d . . . . .
C1 C 0.6545(5) 0.5465(5) 1.0116(3) 0.0175(13) Uani 1 1 d . . . . .
C2 C 0.8163(5) 0.5006(5) 0.9256(3) 0.0195(13) Uani 1 1 d . . . . .
C3 C 0.9208(5) 0.3267(5) 0.9243(3) 0.0229(13) Uani 1 1 d . . . . .
C12 C 0.3671(5) 0.1596(4) 0.9377(3) 0.0195(14) Uani 1 1 d . . . . .
H12 H 0.318100 0.215341 0.958519 0.023 Uiso 1 1 calc R . . . .
C13 C 0.2997(5) 0.0670(5) 0.9247(3) 0.0231(14) Uani 1 1 d . . . . .
H13 H 0.206739 0.058347 0.938228 0.028 Uiso 1 1 calc R . . . .
C14 C 0.3683(6) -0.0129(5) 0.8918(3) 0.0258(15) Uani 1 1 d . . . . .
H14 H 0.322961 -0.077095 0.881027 0.031 Uiso 1 1 calc R . . . .
C15 C 0.5039(6) 0.0017(4) 0.8747(3) 0.0240(14) Uani 1 1 d . . . . .
H15 H 0.554235 -0.052107 0.852173 0.029 Uiso 1 1 calc R . . . .
C16 C 0.5643(6) 0.0951(5) 0.8907(3) 0.0233(14) Uani 1 1 d . . . . .
H16 H 0.658063 0.104705 0.878838 0.028 Uiso 1 1 calc R . . . .
C22 C 0.7549(5) 0.3022(4) 1.1306(3) 0.0218(14) Uani 1 1 d . . . . .
H22 H 0.831780 0.322717 1.102445 0.026 Uiso 1 1 calc R . . . .
C23 C 0.7821(6) 0.2787(5) 1.2155(3) 0.0278(15) Uani 1 1 d . . . . .
H23 H 0.874773 0.283549 1.245068 0.033 Uiso 1 1 calc R . . . .
C24 C 0.6714(6) 0.2479(5) 1.2564(4) 0.0280(15) Uani 1 1 d . . . . .
H24 H 0.686468 0.227776 1.314249 0.034 Uiso 1 1 calc R . . . .
C25 C 0.5369(5) 0.2471(4) 1.2109(3) 0.0233(14) Uani 1 1 d . . . . .
H25 H 0.457849 0.229163 1.238067 0.028 Uiso 1 1 calc R . . . .
C26 C 0.5197(5) 0.2721(4) 1.1271(3) 0.0168(13) Uani 1 1 d . . . . .
H26 H 0.427331 0.271077 1.096822 0.020 Uiso 1 1 calc R . . . .
C32 C 0.6391(5) 0.3090(5) 0.7543(3) 0.0223(13) Uani 1 1 d . . . . .
H32 H 0.679604 0.244571 0.770758 0.027 Uiso 1 1 calc R . . . .
C33 C 0.6322(5) 0.3376(4) 0.6705(3) 0.0218(14) Uani 1 1 d . . . . .
H33 H 0.662908 0.292637 0.629742 0.026 Uiso 1 1 calc R . . . .
C34 C 0.5802(5) 0.4320(5) 0.6475(4) 0.0266(15) Uani 1 1 d . . . . .
H34 H 0.576596 0.454772 0.590496 0.032 Uiso 1 1 calc R . . . .
C35 C 0.5329(6) 0.4940(4) 0.7076(3) 0.0256(14) Uani 1 1 d . . . . .
H35 H 0.495966 0.559936 0.692812 0.031 Uiso 1 1 calc R . . . .
C36 C 0.5400(5) 0.4588(4) 0.7899(3) 0.0226(14) Uani 1 1 d . . . . .
H36 H 0.506434 0.501688 0.831005 0.027 Uiso 1 1 calc R . . . .

loop_
_atom_site_aniso_label
_atom_site_aniso_U_11
_atom_site_aniso_U_22
_atom_site_aniso_U_33
_atom_site_aniso_U_23
_atom_site_aniso_U_13
_atom_site_aniso_U_12
Zn1 0.0206(3) 0.0134(4) 0.0223(3) 0.0006(4) 0.0057(2) 0.0012(3)
N1 0.025(3) 0.020(3) 0.025(3) 0.001(2) 0.008(2) 0.001(2)
N2 0.031(3) 0.010(3) 0.021(3) -0.002(2) 0.013(2) 0.004(2)
N3 0.034(3) 0.020(3) 0.036(3) -0.004(3) 0.013(2) -0.007(2)
N4 0.040(3) 0.021(3) 0.045(3) -0.004(3) 0.020(3) -0.005(3)
N5 0.035(3) 0.032(4) 0.032(3) 0.001(3) 0.019(2) -0.006(3)
N6 0.024(3) 0.017(3) 0.026(3) -0.003(2) 0.013(2) 0.001(2)
N7 0.029(3) 0.028(3) 0.026(3) -0.001(3) 0.011(2) 0.005(2)
N8 0.034(3) 0.025(3) 0.029(3) 0.003(3) 0.010(2) 0.012(3)
N9 0.028(3) 0.020(3) 0.028(3) 0.004(3) 0.006(2) 0.007(3)
N10 0.026(3) 0.014(3) 0.024(3) 0.003(2) 0.005(2) 0.005(2)
N11 0.022(2) 0.015(3) 0.015(2) 0.000(2) 0.0016(18) 0.003(2)
N21 0.021(2) 0.013(3) 0.024(3) 0.002(2) 0.005(2) 0.000(2)
N31 0.024(2) 0.012(3) 0.021(3) -0.006(2) 0.005(2) 0.000(2)
C1 0.016(3) 0.019(4) 0.016(3) 0.001(3) -0.001(2) -0.005(3)
C2 0.021(3) 0.015(4) 0.023(3) -0.002(3) 0.006(3) 0.001(3)
C3 0.023(3) 0.026(4) 0.021(3) -0.006(3) 0.005(2) 0.004(3)
C12 0.023(3) 0.020(4) 0.016(3) 0.002(3) 0.001(2) 0.005(3)
C13 0.020(3) 0.024(4) 0.025(3) 0.006(3) 0.002(2) -0.003(3)
C14 0.031(3) 0.012(4) 0.034(4) -0.002(3) 0.002(3) -0.003(3)
C15 0.033(3) 0.011(4) 0.029(3) -0.004(3) 0.010(3) 0.012(3)
C16 0.029(3) 0.019(4) 0.024(3) 0.008(3) 0.009(3) 0.009(3)
C22 0.021(3) 0.023(4) 0.021(3) -0.008(3) 0.003(2) -0.003(3)
C23 0.021(3) 0.037(4) 0.023(3) -0.002(3) -0.004(3) -0.008(3)
C24 0.037(4) 0.027(4) 0.019(3) -0.007(3) 0.003(3) -0.003(3)
C25 0.028(3) 0.021(4) 0.023(3) -0.003(3) 0.011(3) -0.005(3)
C26 0.020(3) 0.010(3) 0.020(3) -0.003(3) 0.003(2) -0.001(2)
C32 0.017(3) 0.017(4) 0.033(3) -0.005(3) 0.004(2) 0.000(3)
C33 0.029(3) 0.016(4) 0.021(3) -0.006(3) 0.008(2) -0.002(3)
C34 0.029(3) 0.030(4) 0.023(3) 0.001(3) 0.010(3) 0.001(3)
C35 0.036(3) 0.012(3) 0.029(3) 0.007(3) 0.006(3) 0.001(3)
C36 0.032(3) 0.015(4) 0.021(3) -0.005(3) 0.003(3) 0.003(3)

loop_
_atom_type_symbol
_atom_type_description
_atom_type_scat_dispersion_real
_atom_type_scat_dispersion_imag
_atom_type_scat_source
C C 0.0033 0.0016 'International Tables Vol C Tables 4.2.6.8 and 6.1.1.4'
H H 0.0000 0.0000 'International Tables Vol C Tables 4.2.6.8 and 6.1.1.4'
N N 0.0061 0.0033 'International Tables Vol C Tables 4.2.6.8 and 6.1.1.4'
Zn Zn 0.2839 1.4301 'International Tables Vol C Tables 4.2.6.8 and 6.1.1.4'

loop_
_geom_angle_atom_site_label_1
_geom_angle_atom_site_label_2
_geom_angle_atom_site_label_3
_geom_angle
_geom_angle_site_symmetry_1
_geom_angle_site_symmetry_3
_geom_angle_publ_flag
N1 Zn1 N2 88.09(17) 3_667 . ?
N1 Zn1 N10 167.71(18) 3_667 . ?
N1 Zn1 N11 93.77(17) 3_667 . ?
N1 Zn1 N21 88.81(16) 3_667 . ?
N1 Zn1 N31 88.77(16) 3_667 . ?
N10 Zn1 N2 79.81(17) . . ?
N10 Zn1 N11 98.37(17) . . ?
N10 Zn1 N21 92.17(16) . . ?
N10 Zn1 N31 88.04(16) . . ?
N11 Zn1 N2 177.81(16) . . ?
N11 Zn1 N21 94.32(16) . . ?
N11 Zn1 N31 96.09(16) . . ?
N21 Zn1 N2 84.56(15) . . ?
N21 Zn1 N31 169.44(17) . . ?
N31 Zn1 N2 85.09(16) . . ?
C1 N1 Zn1 152.4(4) . 3_667 ?
C1 N2 Zn1 116.6(3) . . ?
C1 N2 C2 117.5(5) . . ?
C2 N2 Zn1 115.5(3) . . ?
C2 N3 N4 105.1(5) . . ?
N5 N4 N3 112.1(5) . . ?
N4 N5 N6 105.7(4) . . ?
N5 N6 C3 123.1(4) . . ?
C2 N6 N5 107.7(5) . . ?
C2 N6 C3 129.1(5) . . ?
C3 N7 N8 103.3(5) . . ?
N9 N8 N7 110.4(5) . . ?
N8 N9 N10 109.4(5) . . ?
N9 N10 Zn1 128.1(3) . . ?
C3 N10 Zn1 127.8(4) . . ?
C3 N10 N9 103.6(4) . . ?
C12 N11 Zn1 120.7(4) . . ?
C16 N11 Zn1 121.8(4) . . ?
C16 N11 C12 117.5(5) . . ?
C22 N21 Zn1 120.3(3) . . ?
C22 N21 C26 116.7(4) . . ?
C26 N21 Zn1 122.7(3) . . ?
C32 N31 Zn1 122.5(4) . . ?
C36 N31 Zn1 120.7(4) . . ?
C36 N31 C32 116.8(5) . . ?
N1 C1 N2 172.6(6) . . ?
N2 C2 N6 119.3(5) . . ?
N3 C2 N2 131.4(5) . . ?
N3 C2 N6 109.3(5) . . ?
N7 C3 N6 124.6(5) . . ?
N7 C3 N10 113.2(6) . . ?
N10 C3 N6 122.2(5) . . ?
N11 C12 C13 122.2(5) . . ?
C14 C13 C12 119.2(5) . . ?
C13 C14 C15 118.8(5) . . ?
C16 C15 C14 118.5(5) . . ?
N11 C16 C15 123.8(5) . . ?
N21 C22 C23 124.2(5) . . ?
C24 C23 C22 118.2(5) . . ?
C23 C24 C25 118.4(5) . . ?
C26 C25 C24 119.4(5) . . ?
N21 C26 C25 123.0(5) . . ?
N31 C32 C33 123.7(6) . . ?
C34 C33 C32 118.3(5) . . ?
C33 C34 C35 119.3(5) . . ?
C34 C35 C36 118.9(5) . . ?
N31 C36 C35 123.0(5) . . ?

loop_
_geom_bond_atom_site_label_1
_geom_bond_atom_site_label_2
_geom_bond_distance
_geom_bond_site_symmetry_2
_geom_bond_publ_flag
Zn1 N1 2.105(5) 3_667 ?
Zn1 N2 2.364(5) . ?
Zn1 N10 2.114(4) . ?
Zn1 N11 2.144(5) . ?
Zn1 N21 2.174(4) . ?
Zn1 N31 2.217(5) . ?
N1 C1 1.154(6) . ?
N2 C1 1.306(7) . ?
N2 C2 1.359(6) . ?
N3 N4 1.369(6) . ?
N3 C2 1.322(7) . ?
N4 N5 1.300(7) . ?
N5 N6 1.370(6) . ?
N6 C2 1.359(7) . ?
N6 C3 1.393(7) . ?
N7 N8 1.363(7) . ?
N7 C3 1.314(7) . ?
N8 N9 1.286(6) . ?
N9 N10 1.356(6) . ?
N10 C3 1.336(7) . ?
N11 C12 1.341(6) . ?
N11 C16 1.330(7) . ?
N21 C22 1.334(6) . ?
N21 C26 1.344(6) . ?
N31 C32 1.345(6) . ?
N31 C36 1.332(7) . ?
C12 C13 1.376(7) . ?
C13 C14 1.375(7) . ?
C14 C15 1.375(7) . ?
C15 C16 1.361(8) . ?
C22 C23 1.376(7) . ?
C23 C24 1.375(7) . ?
C24 C25 1.391(7) . ?
C25 C26 1.360(7) . ?
C32 C33 1.378(7) . ?
C33 C34 1.363(8) . ?
C34 C35 1.376(7) . ?
C35 C36 1.379(7) . ?

loop_
_geom_torsion_atom_site_label_1
_geom_torsion_atom_site_label_2
_geom_torsion_atom_site_label_3
_geom_torsion_atom_site_label_4
_geom_torsion
_geom_torsion_site_symmetry_1
_geom_torsion_site_symmetry_2
_geom_torsion_site_symmetry_3
_geom_torsion_site_symmetry_4
_geom_torsion_publ_flag
Zn1 N2 C2 N3 132.6(5) . . . . ?
Zn1 N2 C2 N6 -45.3(6) . . . . ?
Zn1 N10 C3 N6 -5.1(7) . . . . ?
Zn1 N10 C3 N7 174.2(4) . . . . ?
Zn1 N11 C12 C13 -177.4(4) . . . . ?
Zn1 N11 C16 C15 178.6(4) . . . . ?
Zn1 N21 C22 C23 -172.0(5) . . . . ?
Zn1 N21 C26 C25 171.5(4) . . . . ?
Zn1 N31 C32 C33 179.5(4) . . . . ?
Zn1 N31 C36 C35 178.8(4) . . . . ?
N3 N4 N5 N6 0.4(6) . . . . ?
N4 N3 C2 N2 -177.0(6) . . . . ?
N4 N3 C2 N6 1.1(6) . . . . ?
N4 N5 N6 C2 0.3(6) . . . . ?
N4 N5 N6 C3 179.0(5) . . . . ?
N5 N6 C2 N2 177.5(5) . . . . ?
N5 N6 C2 N3 -0.9(6) . . . . ?
N5 N6 C3 N7 35.4(8) . . . . ?
N5 N6 C3 N10 -145.4(5) . . . . ?
N7 N8 N9 N10 1.4(6) . . . . ?
N8 N7 C3 N6 179.0(5) . . . . ?
N8 N7 C3 N10 -0.3(6) . . . . ?
N8 N9 N10 Zn1 -174.6(3) . . . . ?
N8 N9 N10 C3 -1.4(5) . . . . ?
N9 N10 C3 N6 -178.3(5) . . . . ?
N9 N10 C3 N7 1.0(6) . . . . ?
N11 C12 C13 C14 -2.3(8) . . . . ?
N21 C22 C23 C24 0.7(9) . . . . ?
N31 C32 C33 C34 3.0(8) . . . . ?
C1 N2 C2 N3 -11.3(9) . . . . ?
C1 N2 C2 N6 170.8(5) . . . . ?
C2 N3 N4 N5 -0.9(6) . . . . ?
C2 N6 C3 N7 -146.2(6) . . . . ?
C2 N6 C3 N10 33.0(8) . . . . ?
C3 N6 C2 N2 -1.1(8) . . . . ?
C3 N6 C2 N3 -179.5(5) . . . . ?
C3 N7 N8 N9 -0.7(6) . . . . ?
C12 N11 C16 C15 -0.7(8) . . . . ?
C12 C13 C14 C15 1.4(8) . . . . ?
C13 C14 C15 C16 -0.3(8) . . . . ?
C14 C15 C16 N11 -0.1(9) . . . . ?
C16 N11 C12 C13 1.8(7) . . . . ?
C22 N21 C26 C25 -2.4(8) . . . . ?
C22 C23 C24 C25 -3.1(9) . . . . ?
C23 C24 C25 C26 2.9(9) . . . . ?
C24 C25 C26 N21 -0.1(9) . . . . ?
C26 N21 C22 C23 2.1(8) . . . . ?
C32 N31 C36 C35 0.5(8) . . . . ?
C32 C33 C34 C35 -1.9(8) . . . . ?
C33 C34 C35 C36 0.2(8) . . . . ?
C34 C35 C36 N31 0.5(8) . . . . ?
C36 N31 C32 C33 -2.3(7) . . . . ?
